data_4025923
loop_
_publ_author_name
'Adam Duong'
'Thierry Maris'
'Olivier Lebel'
'James D. Wuest'

_publ_section_title
;
 Syntheses and Structures of Isomeric Diaminotriazinyl-Substituted
 2,2'-Bipyridines and 1,10-Phenanthrolines
;
_journal_name_full 'Journal of Organic Chemistry'
_journal_page_first 1333
_journal_page_last 1341
_journal_paper_doi 10.1021/jo102191n
_journal_volume 76
_journal_year 2011
_chemical_compound_source 'Synthesized by the authors. See text'
_chemical_formula_moiety '3(C18 H14 N12), 2(C2 H6 O S), C H2 Cl2'
_chemical_formula_sum 'C59 H56 Cl2 N36 O2 S2'
_chemical_formula_weight 1436.42
_chemical_name_systematic
; 
 ? 
;
_space_group_IT_number 2
_symmetry_cell_setting triclinic
_symmetry_space_group_name_Hall '-P 1'
_symmetry_space_group_name_H-M 'P -1'
_atom_sites_solution_hydrogens geom
_atom_sites_solution_primary direct
_atom_sites_solution_secondary difmap
_audit_creation_method SHELXL-97
_cell_angle_alpha 84.221(4)
_cell_angle_beta 82.535(4)
_cell_angle_gamma 69.260(4)
_cell_formula_units_Z 2
_cell_length_a 14.5409(13)
_cell_length_b 14.7369(12)
_cell_length_c 21.9376(17)
_cell_measurement_reflns_used 7855
_cell_measurement_temperature 150
_cell_measurement_theta_max 59.98
_cell_measurement_theta_min 3.21
_cell_volume 4351.5(6)
_computing_cell_refinement 'SAINT V7.34A(Bruker AXS, 2007)'
_computing_data_collection 'APEX2  (Bruker AXS, 2008)'
_computing_data_reduction 'SAINT V7.34A(Bruker AXS, 2007)'
_computing_molecular_graphics 'SHELXTL v6.12 (Bruker AXS, 2001)'
_computing_publication_material 'UdMX (Maris, 2004)'
_computing_structure_refinement 'SHELXL97 (Sheldrick, 2008)'
_computing_structure_solution 'SHELXS97 (Sheldrick, 2008)'
_diffrn_ambient_temperature 150
_diffrn_detector_area_resol_mean 8.3
_diffrn_measured_fraction_theta_full 0.860
_diffrn_measured_fraction_theta_max 0.860
_diffrn_measurement_device_type 'Bruker Microstar'
_diffrn_measurement_method \w
_diffrn_radiation_monochromator 'Helios optics'
_diffrn_radiation_source 'Rotating Anode'
_diffrn_radiation_type CuK\a
_diffrn_radiation_wavelength 1.54178
_diffrn_reflns_av_R_equivalents 0.000
_diffrn_reflns_av_sigmaI/netI 0.0674
_diffrn_reflns_limit_h_max 15
_diffrn_reflns_limit_h_min -15
_diffrn_reflns_limit_k_max 17
_diffrn_reflns_limit_k_min -17
_diffrn_reflns_limit_l_max 26
_diffrn_reflns_limit_l_min 0
_diffrn_reflns_number 67228
_diffrn_reflns_theta_full 67.63
_diffrn_reflns_theta_max 67.63
_diffrn_reflns_theta_min 2.03
_exptl_absorpt_coefficient_mu 1.590
_exptl_absorpt_correction_T_max 0.8806
_exptl_absorpt_correction_T_min 0.7221
_exptl_absorpt_correction_type multi-scan
_exptl_absorpt_process_details 'Sadabs (Sheldrick, 2004)'
_exptl_crystal_colour Colorless
_exptl_crystal_density_diffrn 1.096
_exptl_crystal_density_method 'not measured'
_exptl_crystal_description block
_exptl_crystal_F_000 1488
_exptl_crystal_size_max 0.10
_exptl_crystal_size_mid 0.08
_exptl_crystal_size_min 0.08
_platon_squeeze_details
;
Attempts to  model disordered solvent molecules
were unsuccessful. PLATON/SQUEEZE  was used to correct
the data for the presence of the disordered solvent.
A potential solvent volume of 2050.4 \%A^3^, 
47.1 % of the total unit-cell volume, was found.
401 electrons per unit cell worth of scattering were located
in the void. The reported structure is based on the 
PLATON/SQUEEZE corrected data. The actual solvent content is
unknown, so several quantities calculated like empirical formula, density, 
absorption coefficient, F(000) etc. may be incorrect.

Ref:  Sluis, P. van der & Spek, A.L. (1990). Acta Cryst. A46, 194-201.
;
_refine_diff_density_max 0.306
_refine_diff_density_min -0.306
_refine_diff_density_rms 0.068
_refine_ls_extinction_method none
_refine_ls_goodness_of_fit_ref 1.008
_refine_ls_hydrogen_treatment constr
_refine_ls_matrix_type full
_refine_ls_number_parameters 865
_refine_ls_number_reflns 13545
_refine_ls_number_restraints 0
_refine_ls_restrained_S_all 1.008
_refine_ls_R_factor_all 0.0707
_refine_ls_R_factor_gt 0.0646
_refine_ls_shift/su_max 0.001
_refine_ls_shift/su_mean 0.000
_refine_ls_structure_factor_coef Fsqd
_refine_ls_weighting_details 'calc w=1/[\s^2^(Fo^2^)+(0.0780P)^2^] where P=(Fo^2^+2Fc^2^)/3'
_refine_ls_weighting_scheme calc
_refine_ls_wR_factor_gt 0.1544
_refine_ls_wR_factor_ref 0.1553
_reflns_number_gt 7919
_reflns_number_total 13545
_reflns_threshold_expression I>2\s(I)
_cod_data_source_file COD_J_Org_Chem_76_2011_1333_1341.cif
_cod_data_source_block jw1329
_cod_original_sg_symbol_H-M P-1
_cod_database_code 4025923

loop_
_symmetry_equiv_pos_as_xyz
'x, y, z'
'-x, -y, -z'

loop_
_atom_site_label
_atom_site_type_symbol
_atom_site_fract_x
_atom_site_fract_y
_atom_site_fract_z
_atom_site_U_iso_or_equiv
_atom_site_adp_type
_atom_site_occupancy
_atom_site_symmetry_multiplicity
_atom_site_calc_flag
_atom_site_refinement_flags
C1 C 0.9520(3) 0.1326(2) 0.32684(15) 0.0489(9) Uani 1 1 d .
C2 C 1.0011(3) -0.0200(2) 0.29727(18) 0.0586(10) Uani 1 1 d .
C3 C 0.8722(2) 0.0965(2) 0.25785(14) 0.0413(8) Uani 1 1 d .
C4 C 0.7959(2) 0.12401(19) 0.21328(14) 0.0399(8) Uani 1 1 d .
C5 C 0.8220(3) 0.0879(2) 0.15557(14) 0.0472(9) Uani 1 1 d .
H5 H 0.8866 0.0433 0.1452 0.057 Uiso 1 1 calc R
C6 C 0.7529(3) 0.1172(2) 0.11239(14) 0.0468(9) Uani 1 1 d .
H6 H 0.7738 0.0924 0.0727 0.056 Uiso 1 1 calc R
C7 C 0.6303(2) 0.21032(19) 0.18045(13) 0.0422(8) Uani 1 1 d .
C8 C 0.6950(2) 0.18570(19) 0.22793(13) 0.0399(8) Uani 1 1 d .
C9 C 0.6566(2) 0.22292(19) 0.28666(14) 0.0420(8) Uani 1 1 d .
H9 H 0.6989 0.2069 0.3186 0.050 Uiso 1 1 calc R
C10 C 0.5610(2) 0.28067(19) 0.29823(13) 0.0430(8) Uani 1 1 d .
H10 H 0.5381 0.3046 0.3381 0.052 Uiso 1 1 calc R
C11 C 0.4927(2) 0.3071(2) 0.25139(13) 0.0406(8) Uani 1 1 d .
C12 C 0.5297(2) 0.27104(19) 0.19292(12) 0.0375(8) Uani 1 1 d .
C13 C 0.3934(2) 0.36791(19) 0.26123(13) 0.0391(8) Uani 1 1 d .
C14 C 0.3356(3) 0.3860(2) 0.21330(15) 0.0498(9) Uani 1 1 d .
H14 H 0.2685 0.4277 0.2181 0.060 Uiso 1 1 calc R
C15 C 0.3756(3) 0.3430(2) 0.15803(15) 0.0451(8) Uani 1 1 d .
H15 H 0.3326 0.3528 0.1270 0.054 Uiso 1 1 calc R
C16 C 0.3494(2) 0.4122(2) 0.32139(14) 0.0426(8) Uani 1 1 d .
C17 C 0.2929(3) 0.4014(2) 0.42164(15) 0.0637(11) Uani 1 1 d .
C18 C 0.2825(3) 0.5476(2) 0.37487(15) 0.0552(10) Uani 1 1 d .
N8 N 0.3296(2) 0.50721(17) 0.32216(11) 0.0486(7) Uani 1 1 d .
N9 N 0.2612(2) 0.49683(19) 0.42496(12) 0.0613(9) Uani 1 1 d .
N10 N 0.3373(3) 0.35405(19) 0.36881(13) 0.0646(9) Uani 1 1 d .
N11 N 0.2820(3) 0.3484(2) 0.47244(14) 0.0960(14) Uani 1 1 d .
H11A H 0.2545 0.3768 0.5069 0.115 Uiso 1 1 calc R
H11B H 0.3024 0.2847 0.4718 0.115 Uiso 1 1 calc R
N12 N 0.2605(3) 0.64356(19) 0.37903(14) 0.0834(12) Uani 1 1 d .
H12A H 0.2331 0.6706 0.4140 0.125 Uiso 1 1 calc R
H12B H 0.2735 0.6793 0.3468 0.125 Uiso 1 1 calc R
N7 N 0.4695(2) 0.28948(16) 0.14558(11) 0.0427(7) Uani 1 1 d .
N1 N 0.6622(2) 0.17585(16) 0.12229(10) 0.0384(6) Uani 1 1 d .
N2 N 0.8776(2) 0.16366(17) 0.28914(12) 0.0475(7) Uani 1 1 d .
N3 N 1.0151(2) 0.04121(18) 0.33179(14) 0.0605(9) Uani 1 1 d .
N4 N 0.9297(2) 0.00148(15) 0.25852(12) 0.0450(7) Uani 1 1 d .
N5 N 1.0601(3) -0.1137(2) 0.30129(16) 0.0814(12) Uani 1 1 d .
H5A H 1.1067 -0.1328 0.3265 0.122 Uiso 1 1 calc R
H5B H 1.0522 -0.1560 0.2787 0.122 Uiso 1 1 calc R
N6 N 0.9623(2) 0.19839(18) 0.36109(13) 0.0610(9) Uani 1 1 d .
H6A H 1.0095 0.1808 0.3858 0.092 Uiso 1 1 calc R
H6B H 0.9219 0.2591 0.3588 0.092 Uiso 1 1 calc R
C19 C 0.4655(2) 0.52175(19) 0.10079(13) 0.0358(8) Uani 1 1 d .
C20 C 0.6297(2) 0.46843(18) 0.11061(13) 0.0324(7) Uani 1 1 d .
C21 C 0.5218(2) 0.52735(19) 0.19200(13) 0.0392(8) Uani 1 1 d .
C22 C 0.7334(2) 0.42028(19) 0.08214(13) 0.0347(8) Uani 1 1 d .
C23 C 0.7526(2) 0.34129(19) 0.04840(13) 0.0392(8) Uani 1 1 d .
H23 H 0.7004 0.3202 0.0412 0.047 Uiso 1 1 calc R
C24 C 0.8482(3) 0.2926(2) 0.02488(14) 0.0406(9) Uani 1 1 d .
H24 H 0.8598 0.2380 0.0015 0.049 Uiso 1 1 calc R
C25 C 0.9058(2) 0.39796(18) 0.06552(13) 0.0350(8) Uani 1 1 d .
C26 C 0.8111(2) 0.45004(18) 0.09171(12) 0.0319(8) Uani 1 1 d .
C27 C 0.8019(3) 0.53348(18) 0.12523(13) 0.0343(8) Uani 1 1 d .
H27 H 0.7394 0.5690 0.1456 0.041 Uiso 1 1 calc R
C28 C 0.8796(3) 0.5617(2) 0.12820(13) 0.0381(9) Uani 1 1 d .
H28 H 0.8695 0.6181 0.1494 0.046 Uiso 1 1 calc R
C29 C 0.9769(2) 0.51011(18) 0.10072(12) 0.0323(8) Uani 1 1 d .
C30 C 0.9907(2) 0.42673(18) 0.06885(13) 0.0342(8) Uani 1 1 d .
C31 C 1.1543(3) 0.3983(2) 0.04209(14) 0.0439(9) Uani 1 1 d .
H31 H 1.2155 0.3614 0.0210 0.053 Uiso 1 1 calc R
C32 C 1.1518(2) 0.47756(19) 0.07209(13) 0.0402(8) Uani 1 1 d .
H32 H 1.2101 0.4928 0.0716 0.048 Uiso 1 1 calc R
C33 C 1.0626(3) 0.53558(18) 0.10336(13) 0.0379(9) Uani 1 1 d .
C34 C 1.0663(2) 0.61637(19) 0.13757(14) 0.0372(8) Uani 1 1 d .
C35 C 0.9917(3) 0.75939(19) 0.18220(15) 0.0411(8) Uani 1 1 d .
C36 C 1.1544(3) 0.6792(2) 0.18885(14) 0.0410(8) Uani 1 1 d .
N13 N 0.4427(2) 0.54465(17) 0.16041(11) 0.0424(7) Uani 1 1 d .
N14 N 0.55880(18) 0.48125(15) 0.07343(10) 0.0344(6) Uani 1 1 d .
N15 N 0.61812(18) 0.48860(16) 0.16930(10) 0.0345(6) Uani 1 1 d .
N16 N 0.3926(2) 0.53699(16) 0.06673(11) 0.0418(7) Uani 1 1 d .
H16A H 0.3309 0.5615 0.0829 0.050 Uiso 1 1 calc R
H16B H 0.4056 0.5227 0.0278 0.050 Uiso 1 1 calc R
N17 N 0.5055(2) 0.55057(19) 0.25024(11) 0.0514(7) Uani 1 1 d .
H17A H 0.4445 0.5765 0.2673 0.062 Uiso 1 1 calc R
H17B H 0.5556 0.5401 0.2718 0.062 Uiso 1 1 calc R
N18 N 0.9250(2) 0.31681(16) 0.03271(11) 0.0397(7) Uani 1 1 d .
N19 N 1.0779(2) 0.37004(17) 0.04052(11) 0.0397(7) Uani 1 1 d .
N20 N 0.98305(19) 0.69152(15) 0.14874(11) 0.0409(7) Uani 1 1 d .
N21 N 1.0716(2) 0.75570(16) 0.20540(12) 0.0458(7) Uani 1 1 d .
N22 N 1.1533(2) 0.60602(16) 0.15378(12) 0.0462(7) Uani 1 1 d .
N23 N 0.9078(2) 0.83810(16) 0.19322(13) 0.0501(7) Uani 1 1 d .
H23A H 0.9085 0.8844 0.2153 0.075 Uiso 1 1 calc R
H23B H 0.8530 0.8425 0.1782 0.075 Uiso 1 1 calc R
N24 N 1.2373(2) 0.67239(19) 0.20644(13) 0.0561(8) Uani 1 1 d .
H24A H 1.2406 0.7170 0.2291 0.067 Uiso 1 1 calc R
H24B H 1.2910 0.6232 0.1959 0.067 Uiso 1 1 calc R
C37 C 0.6622(2) 0.9288(2) -0.00779(13) 0.0412(8) Uani 1 1 d .
C38 C 0.7990(2) 0.85172(18) 0.04045(13) 0.0374(8) Uani 1 1 d .
C39 C 0.6544(2) 0.92682(18) 0.09677(13) 0.0338(7) Uani 1 1 d .
C40 C 0.5969(2) 0.95217(18) 0.15659(12) 0.0339(7) Uani 1 1 d .
C41 C 0.5290(2) 1.04449(18) 0.16554(13) 0.0341(7) Uani 1 1 d .
H41 H 0.5178 1.0923 0.1323 0.041 Uiso 1 1 calc R
C42 C 0.4775(2) 1.06726(18) 0.22238(13) 0.0406(8) Uani 1 1 d .
H42 H 0.4338 1.1321 0.2274 0.049 Uiso 1 1 calc R
C43 C 0.5495(2) 0.91262(18) 0.26376(13) 0.0390(8) Uani 1 1 d .
C44 C 0.6086(2) 0.88086(18) 0.20670(12) 0.0359(7) Uani 1 1 d .
C45 C 0.6709(2) 0.78173(18) 0.20401(14) 0.0421(8) Uani 1 1 d .
H45 H 0.7105 0.7601 0.1667 0.050 Uiso 1 1 calc R
C46 C 0.6752(2) 0.7185(2) 0.25217(13) 0.0416(8) Uani 1 1 d .
H46 H 0.7184 0.6532 0.2482 0.050 Uiso 1 1 calc R
C47 C 0.6174(2) 0.74510(19) 0.30965(12) 0.0392(8) Uani 1 1 d .
C48 C 0.5559(2) 0.84287(19) 0.31646(13) 0.0378(8) Uani 1 1 d .
C49 C 0.5023(3) 0.8155(2) 0.41660(15) 0.0616(11) Uani 1 1 d .
H49 H 0.4609 0.8385 0.4531 0.074 Uiso 1 1 calc R
C50 C 0.5644(3) 0.7164(2) 0.41617(14) 0.0531(10) Uani 1 1 d .
H50 H 0.5672 0.6753 0.4527 0.064 Uiso 1 1 calc R
C51 C 0.6205(2) 0.67999(19) 0.36289(13) 0.0425(8) Uani 1 1 d .
C52 C 0.6835(3) 0.57590(18) 0.36268(13) 0.0420(9) Uani 1 1 d .
C53 C 0.7521(3) 0.4330(2) 0.31628(14) 0.0458(9) Uani 1 1 d .
C54 C 0.7894(3) 0.4440(2) 0.41093(14) 0.0536(10) Uani 1 1 d .
N25 N 0.6153(2) 0.95622(19) -0.05928(11) 0.0507(8) Uani 1 1 d .
H25A H 0.6482 0.9394 -0.0954 0.076 Uiso 1 1 calc R
H25B H 0.5519 0.9909 -0.0568 0.076 Uiso 1 1 calc R
N26 N 0.7580(2) 0.87657(18) -0.01308(11) 0.0452(7) Uani 1 1 d .
N27 N 0.89429(19) 0.79868(16) 0.03813(12) 0.0444(7) Uani 1 1 d .
H27A H 0.9283 0.7810 0.0025 0.067 Uiso 1 1 calc R
H27B H 0.9235 0.7811 0.0723 0.067 Uiso 1 1 calc R
N28 N 0.75081(18) 0.87772(16) 0.09642(10) 0.0369(6) Uani 1 1 d .
N29 N 0.60471(18) 0.95599(15) 0.04675(10) 0.0359(6) Uani 1 1 d .
N30 N 0.48552(19) 1.00407(15) 0.27049(11) 0.0413(7) Uani 1 1 d .
N31 N 0.5000(2) 0.87670(17) 0.36822(11) 0.0526(8) Uani 1 1 d .
N32 N 0.6876(2) 0.52620(15) 0.31367(11) 0.0416(7) Uani 1 1 d .
N33 N 0.7317(2) 0.54169(16) 0.41237(11) 0.0499(8) Uani 1 1 d .
N34 N 0.8019(2) 0.39022(16) 0.36372(11) 0.0534(8) Uani 1 1 d .
N35 N 0.7639(2) 0.38326(17) 0.26683(11) 0.0504(8) Uani 1 1 d .
H35A H 0.8044 0.3226 0.2660 0.076 Uiso 1 1 calc R
H35B H 0.7311 0.4110 0.2349 0.076 Uiso 1 1 calc R
N36 N 0.8331(3) 0.4043(2) 0.46117(13) 0.0740(11) Uani 1 1 d .
H36A H 0.8702 0.3424 0.4631 0.111 Uiso 1 1 calc R
H36B H 0.8251 0.4398 0.4927 0.111 Uiso 1 1 calc R
S60 S 0.34013(12) 0.85292(11) 0.26191(7) 0.1104(5) Uiso 1 1 d .
O60 O 0.28115(19) 0.78632(16) 0.28895(10) 0.0608(6) Uiso 1 1 d .
C60 C 0.4106(4) 0.8057(4) 0.1926(2) 0.1083(17) Uiso 1 1 d .
H60A H 0.4704 0.7517 0.2024 0.162 Uiso 1 1 calc R
H60B H 0.4291 0.8569 0.1679 0.162 Uiso 1 1 calc R
H60C H 0.3711 0.7824 0.1693 0.162 Uiso 1 1 calc R
C61 C 0.2596(9) 0.9556(8) 0.2210(5) 0.272(6) Uiso 1 1 d .
H61A H 0.2184 0.9341 0.1980 0.407 Uiso 1 1 calc R
H61B H 0.2992 0.9861 0.1924 0.407 Uiso 1 1 calc R
H61C H 0.2173 1.0027 0.2504 0.407 Uiso 1 1 calc R
S70 S 0.18140(14) 0.22901(12) 0.17206(8) 0.1258(5) Uiso 1 1 d .
O70 O 0.2689(3) 0.1320(3) 0.17266(19) 0.1316(13) Uiso 1 1 d .
C70 C 0.1475(6) 0.2500(6) 0.2519(3) 0.167(3) Uiso 1 1 d .
H70A H 0.1955 0.2722 0.2675 0.251 Uiso 1 1 calc R
H70B H 0.1468 0.1894 0.2746 0.251 Uiso 1 1 calc R
H70C H 0.0816 0.2997 0.2573 0.251 Uiso 1 1 calc R
C71 C 0.0852(5) 0.1905(5) 0.1549(3) 0.138(2) Uiso 1 1 d .
H71A H 0.0951 0.1764 0.1113 0.207 Uiso 1 1 calc R
H71B H 0.0213 0.2422 0.1633 0.207 Uiso 1 1 calc R
H71C H 0.0862 0.1318 0.1805 0.207 Uiso 1 1 calc R
C200 C 0.4641(3) 0.7907(3) -0.00093(18) 0.0704(11) Uiso 1 1 d .
H20A H 0.4695 0.8555 -0.0123 0.084 Uiso 1 1 calc R
H20B H 0.4694 0.7589 -0.0395 0.084 Uiso 1 1 calc R
Cl1 Cl 0.56409(10) 0.72034(8) 0.04155(6) 0.0918(4) Uani 1 1 d .
Cl2 Cl 0.34991(9) 0.80567(8) 0.03849(4) 0.0778(3) Uani 1 1 d .

loop_
_atom_site_aniso_label
_atom_site_aniso_U_11
_atom_site_aniso_U_22
_atom_site_aniso_U_33
_atom_site_aniso_U_23
_atom_site_aniso_U_13
_atom_site_aniso_U_12
C1 0.047(2) 0.0353(15) 0.060(2) -0.0098(14) -0.0001(17) -0.0088(15)
C2 0.041(2) 0.0409(17) 0.088(3) -0.0175(17) -0.014(2) -0.0010(16)
C3 0.032(2) 0.0384(15) 0.0549(18) -0.0119(13) 0.0023(15) -0.0135(14)
C4 0.034(2) 0.0306(14) 0.0556(18) -0.0063(12) 0.0020(15) -0.0137(13)
C5 0.052(2) 0.0389(15) 0.0478(18) -0.0143(13) 0.0055(16) -0.0123(15)
C6 0.054(2) 0.0437(16) 0.0442(17) -0.0122(13) 0.0088(17) -0.0215(16)
C7 0.048(2) 0.0337(14) 0.0453(17) -0.0013(12) -0.0034(15) -0.0152(14)
C8 0.042(2) 0.0341(14) 0.0397(16) -0.0041(12) 0.0003(14) -0.0098(14)
C9 0.042(2) 0.0337(14) 0.0488(17) -0.0092(12) -0.0056(15) -0.0093(14)
C10 0.047(2) 0.0340(14) 0.0409(16) -0.0072(12) 0.0054(15) -0.0077(14)
C11 0.036(2) 0.0380(15) 0.0458(17) -0.0001(13) -0.0074(14) -0.0096(14)
C12 0.044(2) 0.0324(14) 0.0361(15) -0.0061(11) -0.0001(14) -0.0141(14)
C13 0.038(2) 0.0344(14) 0.0423(16) -0.0014(12) 0.0004(14) -0.0106(14)
C14 0.040(2) 0.0425(16) 0.059(2) 0.0016(14) -0.0015(17) -0.0070(15)
C15 0.041(2) 0.0390(15) 0.0574(19) 0.0046(14) -0.0074(16) -0.0173(15)
C16 0.038(2) 0.0359(15) 0.0468(17) -0.0028(13) 0.0055(14) -0.0073(14)
C17 0.092(3) 0.0463(18) 0.0451(19) -0.0073(15) 0.0099(19) -0.0193(19)
C18 0.058(2) 0.0450(17) 0.0474(19) -0.0017(14) 0.0053(16) -0.0031(16)
N8 0.059(2) 0.0408(13) 0.0380(13) -0.0074(10) 0.0041(13) -0.0093(13)
N9 0.074(2) 0.0495(15) 0.0462(15) -0.0041(12) 0.0043(15) -0.0073(15)
N10 0.087(3) 0.0492(15) 0.0562(17) -0.0124(13) 0.0165(16) -0.0276(16)
N11 0.157(4) 0.0564(18) 0.0575(19) -0.0087(15) 0.030(2) -0.029(2)
N12 0.135(3) 0.0399(15) 0.0570(18) -0.0113(13) 0.0144(19) -0.0132(18)
N7 0.0404(18) 0.0359(12) 0.0514(15) -0.0051(11) -0.0046(13) -0.0121(12)
N1 0.0449(17) 0.0358(12) 0.0358(13) -0.0139(10) 0.0066(11) -0.0159(12)
N2 0.0440(19) 0.0356(13) 0.0621(16) -0.0144(12) -0.0009(14) -0.0113(12)
N3 0.0453(19) 0.0401(14) 0.087(2) -0.0219(14) -0.0206(16) 0.0067(13)
N4 0.0394(18) 0.0269(11) 0.0700(17) -0.0206(11) -0.0026(14) -0.0092(11)
N5 0.069(2) 0.0487(16) 0.117(3) -0.0412(17) -0.045(2) 0.0130(16)
N6 0.062(2) 0.0426(14) 0.0758(19) -0.0256(13) -0.0107(16) -0.0075(14)
C19 0.0276(19) 0.0382(15) 0.0419(16) -0.0054(12) -0.0068(14) -0.0096(14)
C20 0.0251(18) 0.0355(14) 0.0417(16) -0.0135(12) -0.0025(14) -0.0141(13)
C21 0.039(2) 0.0354(14) 0.0429(17) -0.0106(12) 0.0057(15) -0.0142(14)
C22 0.031(2) 0.0317(13) 0.0411(16) -0.0045(11) -0.0014(13) -0.0105(14)
C23 0.035(2) 0.0359(14) 0.0478(17) -0.0060(12) -0.0035(14) -0.0130(14)
C24 0.039(2) 0.0349(15) 0.0525(18) -0.0216(13) 0.0070(15) -0.0167(15)
C25 0.029(2) 0.0305(13) 0.0452(16) -0.0077(12) -0.0004(13) -0.0092(14)
C26 0.029(2) 0.0267(13) 0.0424(15) -0.0073(11) -0.0018(13) -0.0120(13)
C27 0.023(2) 0.0274(13) 0.0585(18) -0.0184(12) -0.0022(14) -0.0123(13)
C28 0.030(2) 0.0359(14) 0.0471(17) -0.0148(12) -0.0010(14) -0.0074(15)
C29 0.028(2) 0.0271(13) 0.0430(16) -0.0041(11) 0.0003(13) -0.0112(13)
C30 0.030(2) 0.0282(13) 0.0474(16) -0.0074(11) -0.0029(13) -0.0126(14)
C31 0.039(2) 0.0356(15) 0.0527(19) -0.0084(13) 0.0005(15) -0.0077(16)
C32 0.0306(19) 0.0310(14) 0.0535(18) -0.0026(12) -0.0020(14) -0.0047(13)
C33 0.042(2) 0.0252(13) 0.0449(16) -0.0073(11) 0.0037(14) -0.0104(14)
C34 0.024(2) 0.0312(14) 0.0567(18) -0.0048(12) -0.0079(15) -0.0088(13)
C35 0.029(2) 0.0298(14) 0.063(2) -0.0075(13) 0.0033(16) -0.0106(14)
C36 0.029(2) 0.0371(15) 0.0567(19) -0.0128(13) -0.0060(15) -0.0078(14)
N13 0.0329(17) 0.0483(14) 0.0429(14) -0.0101(11) 0.0012(12) -0.0097(12)
N14 0.0294(16) 0.0324(11) 0.0444(13) -0.0023(10) -0.0034(12) -0.0144(11)
N15 0.0291(15) 0.0402(12) 0.0384(13) -0.0065(10) -0.0029(11) -0.0163(11)
N16 0.0359(17) 0.0466(13) 0.0435(14) -0.0087(11) 0.0022(12) -0.0157(12)
N17 0.0421(18) 0.0660(17) 0.0446(15) -0.0165(12) 0.0072(13) -0.0174(14)
N18 0.0337(18) 0.0329(12) 0.0568(16) -0.0188(11) -0.0012(12) -0.0135(12)
N19 0.0238(17) 0.0372(12) 0.0535(15) -0.0079(11) -0.0021(12) -0.0041(12)
N20 0.0361(17) 0.0290(11) 0.0570(15) -0.0138(10) -0.0021(12) -0.0084(11)
N21 0.0352(19) 0.0320(12) 0.0682(17) -0.0100(11) -0.0084(14) -0.0061(12)
N22 0.040(2) 0.0291(12) 0.0665(17) -0.0185(11) -0.0090(14) -0.0027(12)
N23 0.0318(17) 0.0276(12) 0.089(2) -0.0199(12) -0.0063(14) -0.0029(11)
N24 0.036(2) 0.0493(15) 0.079(2) -0.0261(13) -0.0162(15) -0.0005(14)
C37 0.039(2) 0.0425(15) 0.0384(16) -0.0042(12) -0.0019(14) -0.0097(15)
C38 0.042(2) 0.0287(13) 0.0422(17) -0.0133(12) 0.0079(14) -0.0139(13)
C39 0.0333(19) 0.0269(13) 0.0435(16) -0.0075(11) -0.0035(14) -0.0119(13)
C40 0.0337(19) 0.0273(13) 0.0412(15) -0.0044(11) -0.0010(13) -0.0117(12)
C41 0.0324(18) 0.0259(13) 0.0422(16) -0.0023(11) -0.0004(13) -0.0090(12)
C42 0.050(2) 0.0230(12) 0.0464(17) -0.0043(12) -0.0020(15) -0.0105(13)
C43 0.038(2) 0.0306(13) 0.0420(16) -0.0103(12) 0.0055(14) -0.0050(13)
C44 0.0324(19) 0.0323(13) 0.0407(15) -0.0065(11) 0.0055(13) -0.0104(13)
C45 0.045(2) 0.0283(13) 0.0471(17) -0.0049(12) 0.0076(15) -0.0089(13)
C46 0.047(2) 0.0329(14) 0.0414(16) -0.0055(12) 0.0051(14) -0.0113(14)
C47 0.049(2) 0.0318(14) 0.0369(15) -0.0061(11) -0.0006(14) -0.0141(14)
C48 0.039(2) 0.0314(13) 0.0432(16) -0.0069(12) -0.0047(14) -0.0106(13)
C49 0.080(3) 0.0437(17) 0.0460(18) -0.0013(14) 0.0178(18) -0.0110(18)
C50 0.064(3) 0.0339(15) 0.0474(18) 0.0008(13) 0.0133(16) -0.0069(15)
C51 0.052(2) 0.0284(13) 0.0404(16) -0.0044(12) 0.0044(14) -0.0081(14)
C52 0.063(2) 0.0249(13) 0.0346(15) -0.0029(11) 0.0059(15) -0.0134(14)
C53 0.053(2) 0.0338(15) 0.0475(18) -0.0048(13) 0.0026(16) -0.0137(15)
C54 0.072(3) 0.0349(15) 0.0409(17) -0.0053(13) 0.0050(17) -0.0055(16)
N25 0.0443(18) 0.0687(17) 0.0342(13) -0.0086(12) -0.0035(12) -0.0122(14)
N26 0.0344(17) 0.0491(14) 0.0465(15) -0.0071(11) 0.0024(12) -0.0086(13)
N27 0.0335(16) 0.0398(13) 0.0524(15) -0.0047(11) -0.0011(12) -0.0040(12)
N28 0.0275(15) 0.0353(12) 0.0453(14) -0.0082(10) 0.0018(11) -0.0078(11)
N29 0.0340(16) 0.0340(11) 0.0395(13) -0.0046(10) 0.0036(11) -0.0134(11)
N30 0.0441(17) 0.0290(11) 0.0438(13) -0.0091(10) 0.0012(12) -0.0044(11)
N31 0.067(2) 0.0345(12) 0.0458(15) -0.0045(11) 0.0061(14) -0.0075(13)
N32 0.0481(18) 0.0306(12) 0.0460(14) -0.0063(10) -0.0006(12) -0.0138(12)
N33 0.060(2) 0.0315(12) 0.0497(15) -0.0068(11) 0.0026(14) -0.0067(12)
N34 0.080(2) 0.0284(12) 0.0419(14) -0.0047(11) -0.0088(14) -0.0054(13)
N35 0.061(2) 0.0391(13) 0.0477(15) -0.0112(11) -0.0082(13) -0.0093(13)
N36 0.102(3) 0.0458(15) 0.0515(17) -0.0113(13) -0.0195(17) 0.0090(16)
Cl1 0.0922(9) 0.0720(6) 0.1045(8) 0.0154(6) -0.0144(7) -0.0241(6)
Cl2 0.0919(9) 0.0963(7) 0.0586(5) -0.0179(5) -0.0002(5) -0.0480(6)

loop_
_atom_type_symbol
_atom_type_description
_atom_type_scat_dispersion_real
_atom_type_scat_dispersion_imag
_atom_type_scat_source
C C 0.0181 0.0091 'International Tables Vol C Tables 4.2.6.8 and 6.1.1.4'
H H 0.0000 0.0000 'International Tables Vol C Tables 4.2.6.8 and 6.1.1.4'
N N 0.0311 0.0180 'International Tables Vol C Tables 4.2.6.8 and 6.1.1.4'
Cl Cl 0.3639 0.7018 'International Tables Vol C Tables 4.2.6.8 and 6.1.1.4'
O O 0.0492 0.0322 'International Tables Vol C Tables 4.2.6.8 and 6.1.1.4'
S S 0.3331 0.5567 'International Tables Vol C Tables 4.2.6.8 and 6.1.1.4'

loop_
_geom_angle_atom_site_label_1
_geom_angle_atom_site_label_2
_geom_angle_atom_site_label_3
_geom_angle
_geom_angle_publ_flag
N3 C1 N6 117.9(3) y
N3 C1 N2 124.3(3) y
N6 C1 N2 117.7(3) y
N3 C2 N5 118.3(3) y
N3 C2 N4 126.2(3) y
N5 C2 N4 115.5(3) y
N2 C3 N4 128.1(3) y
N2 C3 C4 118.3(3) y
N4 C3 C4 113.6(3) y
C5 C4 C8 117.8(3) y
C5 C4 C3 119.0(3) y
C8 C4 C3 123.2(3) y
C4 C5 C6 119.6(3) y
C4 C5 H5 120.2 ?
C6 C5 H5 120.2 ?
N1 C6 C5 125.1(3) y
N1 C6 H6 117.4 ?
C5 C6 H6 117.4 ?
N1 C7 C12 118.5(3) y
N1 C7 C8 121.7(3) y
C12 C7 C8 119.7(3) y
C9 C8 C7 118.5(3) y
C9 C8 C4 123.7(3) y
C7 C8 C4 117.8(3) y
C10 C9 C8 121.6(3) y
C10 C9 H9 119.2 ?
C8 C9 H9 119.2 ?
C9 C10 C11 121.8(3) y
C9 C10 H10 119.1 ?
C11 C10 H10 119.1 ?
C12 C11 C13 119.0(3) y
C12 C11 C10 117.4(3) y
C13 C11 C10 123.6(3) y
N7 C12 C11 121.8(3) y
N7 C12 C7 117.1(2) y
C11 C12 C7 121.1(3) y
C14 C13 C11 117.9(3) y
C14 C13 C16 119.7(3) y
C11 C13 C16 122.3(3) y
C13 C14 C15 119.8(3) y
C13 C14 H14 120.1 ?
C15 C14 H14 120.1 ?
N7 C15 C14 124.4(3) y
N7 C15 H15 117.8 ?
C14 C15 H15 117.8 ?
N10 C16 N8 126.0(3) y
N10 C16 C13 117.8(3) y
N8 C16 C13 116.1(3) y
N11 C17 N9 117.7(3) y
N11 C17 N10 118.1(3) y
N9 C17 N10 124.2(3) y
N9 C18 N8 123.5(3) y
N9 C18 N12 117.6(3) y
N8 C18 N12 118.8(3) y
C16 N8 C18 115.6(3) y
C17 N9 C18 116.3(3) y
C16 N10 C17 113.9(3) y
C17 N11 H11A 120 ?
C17 N11 H11B 120 ?
H11A N11 H11B 120 ?
C18 N12 H12A 120 ?
C18 N12 H12B 120 ?
H12A N12 H12B 120 ?
C15 N7 C12 116.8(3) y
C6 N1 C7 117.8(3) y
C3 N2 C1 114.2(3) y
C2 N3 C1 115.1(3) y
C3 N4 C2 112.0(3) y
C2 N5 H5A 120 ?
C2 N5 H5B 120 ?
H5A N5 H5B 120 ?
C1 N6 H6A 120 ?
C1 N6 H6B 120 ?
H6A N6 H6B 120 ?
N16 C19 N13 118.4(3) y
N16 C19 N14 116.9(3) y
N13 C19 N14 124.7(3) y
N15 C20 N14 127.8(3) y
N15 C20 C22 117.3(3) y
N14 C20 C22 114.8(2) y
N17 C21 N13 118.2(3) y
N17 C21 N15 116.0(3) y
N13 C21 N15 125.8(3) y
C23 C22 C26 119.2(3) y
C23 C22 C20 118.4(3) y
C26 C22 C20 122.3(2) y
C22 C23 C24 119.3(3) y
C22 C23 H23 120.3 ?
C24 C23 H23 120.3 ?
N18 C24 C23 124.3(3) y
N18 C24 H24 117.9 ?
C23 C24 H24 117.9 ?
N18 C25 C26 122.3(3) y
N18 C25 C30 115.0(3) y
C26 C25 C30 122.7(3) y
C22 C26 C25 118.1(3) y
C22 C26 C27 125.5(3) y
C25 C26 C27 116.4(3) y
C28 C27 C26 121.6(3) y
C28 C27 H27 119.2 ?
C26 C27 H27 119.2 ?
C27 C28 C29 122.7(3) y
C27 C28 H28 118.7 ?
C29 C28 H28 118.6 ?
C30 C29 C33 116.8(3) y
C30 C29 C28 118.0(3) y
C33 C29 C28 125.2(3) y
N19 C30 C29 125.3(3) y
N19 C30 C25 116.2(3) y
C29 C30 C25 118.5(3) y
N19 C31 C32 125.0(3) y
N19 C31 H31 117.5 ?
C32 C31 H31 117.5 ?
C31 C32 C33 119.9(4) y
C31 C32 H32 120 ?
C33 C32 H32 120 ?
C32 C33 C29 117.1(3) y
C32 C33 C34 117.2(3) y
C29 C33 C34 125.7(3) y
N22 C34 N20 126.1(3) y
N22 C34 C33 115.5(2) y
N20 C34 C33 118.4(3) y
N21 C35 N20 126.1(3) y
N21 C35 N23 118.1(3) y
N20 C35 N23 115.8(3) y
N24 C36 N21 119.6(3) y
N24 C36 N22 117.5(3) y
N21 C36 N22 122.9(3) y
C21 N13 C19 114.6(2) y
C20 N14 C19 113.8(2) y
C20 N15 C21 113.2(3) y
C19 N16 H16A 120 ?
C19 N16 H16B 120 ?
H16A N16 H16B 120 ?
C21 N17 H17A 120 ?
C21 N17 H17B 120 ?
H17A N17 H17B 120 ?
C24 N18 C25 116.7(3) y
C31 N19 C30 115.9(3) y
C34 N20 C35 114.7(3) y
C35 N21 C36 115.1(3) y
C34 N22 C36 114.8(2) y
C35 N23 H23A 120 ?
C35 N23 H23B 120 ?
H23A N23 H23B 120 ?
C36 N24 H24A 120 ?
C36 N24 H24B 120 ?
H24A N24 H24B 120 ?
N26 C37 N25 118.6(3) y
N26 C37 N29 125.3(3) y
N25 C37 N29 116.1(3) y
N27 C38 N26 117.6(2) y
N27 C38 N28 117.4(3) y
N26 C38 N28 125.0(3) y
N28 C39 N29 125.5(2) y
N28 C39 C40 117.8(3) y
N29 C39 C40 116.7(3) y
C41 C40 C44 118.4(2) y
C41 C40 C39 121.3(2) y
C44 C40 C39 120.3(2) y
C42 C41 C40 120.3(2) y
C42 C41 H41 119.8 ?
C40 C41 H41 119.8 ?
N30 C42 C41 123.8(2) y
N30 C42 H42 118.1 ?
C41 C42 H42 118.1 ?
N30 C43 C44 123.0(3) y
N30 C43 C48 117.7(2) y
C44 C43 C48 119.2(2) y
C45 C44 C40 125.3(2) y
C45 C44 C43 118.4(2) y
C40 C44 C43 116.3(2) y
C46 C45 C44 121.9(3) y
C46 C45 H45 119.1 ?
C44 C45 H45 119.1 ?
C45 C46 C47 122.5(3) y
C45 C46 H46 118.8 ?
C47 C46 H46 118.8 ?
C48 C47 C46 119.0(2) y
C48 C47 C51 116.5(2) y
C46 C47 C51 124.4(2) y
N31 C48 C47 124.4(3) y
N31 C48 C43 116.5(2) y
C47 C48 C43 119.1(2) y
N31 C49 C50 122.4(3) y
N31 C49 H49 118.8 ?
C50 C49 H49 118.8 ?
C51 C50 C49 119.9(3) y
C51 C50 H50 120.1 ?
C49 C50 H50 120.1 ?
C50 C51 C47 118.4(2) y
C50 C51 C52 119.4(2) y
C47 C51 C52 122.3(2) y
N33 C52 N32 126.7(2) y
N33 C52 C51 114.8(2) y
N32 C52 C51 118.5(3) y
N34 C53 N35 119.1(3) y
N34 C53 N32 124.9(3) y
N35 C53 N32 116.0(3) y
N36 C54 N34 119.6(3) y
N36 C54 N33 115.9(3) y
N34 C54 N33 124.4(3) y
C37 N25 H25A 120 ?
C37 N25 H25B 120 ?
H25A N25 H25B 120 ?
C37 N26 C38 114.8(2) y
C38 N27 H27A 120 ?
C38 N27 H27B 120 ?
H27A N27 H27B 120 ?
C39 N28 C38 115.2(3) y
C39 N29 C37 114.0(2) y
C42 N30 C43 118.1(2) y
C49 N31 C48 118.4(2) y
C52 N32 C53 113.9(3) y
C52 N33 C54 113.4(3) y
C53 N34 C54 116.5(2) y
C53 N35 H35A 120 ?
C53 N35 H35B 120 ?
H35A N35 H35B 120 ?
C54 N36 H36A 120 ?
C54 N36 H36B 120 ?
H36A N36 H36B 120 ?
O60 S60 C60 108.8(2) y
O60 S60 C61 108.4(5) y
C60 S60 C61 92.0(4) y
S60 C60 H60A 109.5 ?
S60 C60 H60B 109.5 ?
H60A C60 H60B 109.5 ?
S60 C60 H60C 109.5 ?
H60A C60 H60C 109.5 ?
H60B C60 H60C 109.5 ?
S60 C61 H61A 109.5 ?
S60 C61 H61B 109.5 ?
H61A C61 H61B 109.5 ?
S60 C61 H61C 109.5 ?
H61A C61 H61C 109.5 ?
H61B C61 H61C 109.5 ?
O70 S70 C71 101.2(3) y
O70 S70 C70 103.0(3) y
C71 S70 C70 101.0(4) y
S70 C70 H70A 109.5 ?
S70 C70 H70B 109.5 ?
H70A C70 H70B 109.5 ?
S70 C70 H70C 109.5 ?
H70A C70 H70C 109.5 ?
H70B C70 H70C 109.5 ?
S70 C71 H71A 109.5 ?
S70 C71 H71B 109.5 ?
H71A C71 H71B 109.5 ?
S70 C71 H71C 109.5 ?
H71A C71 H71C 109.5 ?
H71B C71 H71C 109.5 ?
CL2 C200 CL1 113.6(2) y
CL2 C200 H20A 108.8 ?
CL1 C200 H20A 108.8 ?
CL2 C200 H20B 108.8 ?
CL1 C200 H20B 108.8 ?
H20A C200 H20B 107.7 ?

loop_
_geom_bond_atom_site_label_1
_geom_bond_atom_site_label_2
_geom_bond_distance
_geom_bond_publ_flag
C1 N3 1.338(4) y
C1 N6 1.344(4) y
C1 N2 1.367(4) y
C2 N3 1.317(5) y
C2 N5 1.345(4) y
C2 N4 1.358(4) y
C3 N2 1.290(4) y
C3 N4 1.352(3) y
C3 C4 1.495(5) y
C4 C5 1.378(4) y
C4 C8 1.440(4) y
C5 C6 1.397(5) y
C5 H5 0.95 ?
C6 N1 1.300(4) y
C6 H6 0.95 ?
C7 N1 1.382(4) y
C7 C12 1.426(4) y
C7 C8 1.428(4) y
C8 C9 1.418(4) y
C9 C10 1.354(4) y
C9 H9 0.95 ?
C10 C11 1.451(4) y
C10 H10 0.95 ?
C11 C12 1.404(4) y
C11 C13 1.406(4) y
C12 N7 1.389(4) y
C13 C14 1.378(5) y
C13 C16 1.495(4) y
C14 C15 1.385(4) y
C14 H14 0.95 ?
C15 N7 1.321(4) y
C15 H15 0.95 ?
C16 N10 1.315(4) y
C16 N8 1.327(4) y
C17 N11 1.321(4) y
C17 N9 1.322(4) y
C17 N10 1.377(4) y
C18 N9 1.332(4) y
C18 N8 1.344(4) y
C18 N12 1.344(4) y
N11 H11a 0.88 ?
N11 H11b 0.88 ?
N12 H12a 0.88 ?
N12 H12b 0.88 ?
N5 H5a 0.88 ?
N5 H5b 0.88 ?
N6 H6a 0.88 ?
N6 H6b 0.88 ?
C19 N16 1.318(4) y
C19 N13 1.353(4) y
C19 N14 1.358(4) y
C20 N15 1.326(3) y
C20 N14 1.346(4) y
C20 C22 1.501(4) y
C21 N17 1.326(4) y
C21 N13 1.353(4) y
C21 N15 1.359(4) y
C22 C23 1.368(4) y
C22 C26 1.395(5) y
C23 C24 1.378(4) y
C23 H23 0.95 ?
C24 N18 1.322(4) y
C24 H24 0.95 ?
C25 N18 1.383(4) y
C25 C26 1.397(4) y
C25 C30 1.452(5) y
C26 C27 1.453(4) y
C27 C28 1.346(5) y
C27 H27 0.95 ?
C28 C29 1.433(4) y
C28 H28 0.95 ?
C29 C30 1.415(4) y
C29 C33 1.433(5) y
C30 N19 1.357(4) y
C31 N19 1.322(4) y
C31 C32 1.385(4) y
C31 H31 0.95 ?
C32 C33 1.409(4) y
C32 H32 0.95 ?
C33 C34 1.490(4) y
C34 N22 1.311(4) y
C34 N20 1.334(3) y
C35 N21 1.309(4) y
C35 N20 1.347(4) y
C35 N23 1.367(4) y
C36 N24 1.281(4) y
C36 N21 1.364(4) y
C36 N22 1.392(4) y
N16 H16a 0.88 ?
N16 H16b 0.88 ?
N17 H17a 0.88 ?
N17 H17b 0.88 ?
N23 H23a 0.88 ?
N23 H23b 0.88 ?
N24 H24a 0.88 ?
N24 H24b 0.88 ?
C37 N26 1.327(4) y
C37 N25 1.348(4) y
C37 N29 1.375(3) y
C38 N27 1.325(4) y
C38 N26 1.346(4) y
C38 N28 1.352(3) y
C39 N28 1.330(4) y
C39 N29 1.342(4) y
C39 C40 1.467(4) y
C40 C41 1.384(3) y
C40 C44 1.425(4) y
C41 C42 1.375(4) y
C41 H41 0.95 ?
C42 N30 1.324(4) y
C42 H42 0.95 ?
C43 N30 1.349(3) y
C43 C44 1.441(4) y
C43 C48 1.457(4) y
C44 C45 1.423(4) y
C45 C46 1.329(4) y
C45 H45 0.95 ?
C46 C47 1.429(4) y
C46 H46 0.95 ?
C47 C48 1.412(4) y
C47 C51 1.430(4) y
C48 N31 1.337(4) y
C49 N31 1.318(4) y
C49 C50 1.419(4) y
C49 H49 0.95 ?
C50 C51 1.374(4) y
C50 H50 0.95 ?
C51 C52 1.482(4) y
C52 N33 1.331(4) y
C52 N32 1.344(4) y
C53 N34 1.321(4) y
C53 N35 1.329(4) y
C53 N32 1.361(4) y
C54 N36 1.322(4) y
C54 N34 1.323(4) y
C54 N33 1.387(4) y
N25 H25a 0.88 ?
N25 H25b 0.88 ?
N27 H27a 0.88 ?
N27 H27b 0.88 ?
N35 H35a 0.88 ?
N35 H35b 0.88 ?
N36 H36a 0.88 ?
N36 H36b 0.88 ?
S60 O60 1.548(3) y
S60 C60 1.775(5) y
S60 C61 1.791(11) y
C60 H60a 0.98 ?
C60 H60b 0.98 ?
C60 H60c 0.98 ?
C61 H61a 0.98 ?
C61 H61b 0.98 ?
C61 H61c 0.98 ?
S70 O70 1.541(4) y
S70 C71 1.779(7) y
S70 C70 1.784(7) y
C70 H70a 0.98 ?
C70 H70b 0.98 ?
C70 H70c 0.98 ?
C71 H71a 0.98 ?
C71 H71b 0.98 ?
C71 H71c 0.98 ?
C200 Cl2 1.720(4) y
C200 Cl1 1.774(4) y
C200 H20a 0.99 ?
C200 H20b 0.99 ?

loop_
_geom_hbond_atom_site_label_D
_geom_hbond_atom_site_label_H
_geom_hbond_atom_site_label_A
_geom_hbond_distance_DH
_geom_hbond_distance_HA
_geom_hbond_distance_DA
_geom_hbond_angle_DHA
_geom_hbond_site_symmetry_A
N11 H11A N33 0.88 2.3 3.084(4) 147.7 2_666
N12 H12B O60 0.88 1.95 2.807(4) 164.9 .
N5 H5A O60 0.88 2.46 3.012(4) 121.3 1_645
N5 H5B N21 0.88 2.1 2.942(4) 160.2 1_545
N6 H6B N34 0.88 2.1 2.960(4) 166.9 .
N16 H16B N14 0.88 2.22 3.081(3) 167.4 2_665
N17 H17A N8 0.88 2.39 3.056(4) 132.6 .
N17 H17B N32 0.88 2.17 3.043(4) 171.4 .
N23 H23A N4 0.88 2.18 3.050(4) 170.5 1_565
N23 H23B N28 0.88 2.38 3.182(4) 152 .
N24 H24A O60 0.88 2 2.859(4) 163.5 1_655
N24 H24B N13 0.88 2.18 3.017(4) 159.4 1_655
N25 H25A O70 0.88 2.09 2.954(5) 167.2 2_665
N25 H25B N29 0.88 2.12 2.983(4) 167.3 2_675
N27 H27A N18 0.88 2.2 2.919(3) 138.6 2_765
N27 H27A N19 0.88 2.54 3.049(4) 117.8 2_765
N27 H27B N20 0.88 2.1 2.940(4) 158.4 .
N35 H35A N2 0.88 2.24 3.090(3) 162.7 .
N35 H35B N15 0.88 2.24 3.108(4) 167.2 .
N36 H36B N9 0.88 2.15 2.945(4) 149.6 2_666

loop_
_platon_squeeze_void_nr
_platon_squeeze_void_average_x
_platon_squeeze_void_average_y
_platon_squeeze_void_average_z
_platon_squeeze_void_volume
_platon_squeeze_void_count_electrons
1 0.000 0.000 0.000 138.9 44.1
2 -0.016 -0.018 0.500 1235.7 357.1
